data_2010073
loop_
_publ_author_name
'Di\'anez, M.J.'
'Estrada, M.D.'
'L\'opez-Castro, A.'
'P\'erez-Garrido, S.'

_publ_section_title
;
 <i>N</i>-Phenyl-2-phenyliminotetrahydro-1,3-thiazole-2-carbothioamide,
 C~16~H~15~N~3~S~2~
;
_journal_issue 10
_journal_name_full 'Acta Crystallographica Section C'
_journal_page_first 1640
_journal_page_last 1642
_journal_paper_doi 10.1107/S0108270193013708
_journal_volume 50
_journal_year 1994
_chemical_formula_sum 'C16 H15 N3 S2'
_chemical_formula_weight 313.43
_space_group_crystal_system orthorhombic
_space_group_IT_number 19
_space_group_name_Hall 'P 2ac 2ab'
_space_group_name_H-M_alt 'P 21 21 21'
_atom_type_scat_source IntTabIV
_cell_angle_alpha 90.
_cell_angle_beta 90.
_cell_angle_gamma 90.
_cell_formula_units_Z 4
_cell_length_a 11.0400(10)
_cell_length_b 18.3730(10)
_cell_length_c 7.4740(10)
_cell_measurement_reflns_used 25
_cell_measurement_temperature 293
_cell_measurement_theta_max 30
_cell_measurement_theta_min 2
_cell_volume 1516.0(3)
_diffrn_measurement_device 'Enraf-Nonius CAD-4'
_diffrn_measurement_method \w/2\q
_diffrn_radiation_type MoK\a
_diffrn_radiation_wavelength 0.71069
_diffrn_reflns_av_R_equivalents 0.008
_diffrn_reflns_limit_h_max 15
_diffrn_reflns_limit_h_min 0
_diffrn_reflns_limit_k_max 25
_diffrn_reflns_limit_k_min 0
_diffrn_reflns_limit_l_max 7
_diffrn_reflns_limit_l_min 0
_diffrn_reflns_number 2515
_diffrn_reflns_theta_max 20
_diffrn_standards_decay_% insignificant
_diffrn_standards_interval_count 100
_diffrn_standards_number 3
_exptl_absorpt_coefficient_mu 0.332
_exptl_absorpt_correction_T_max 1.360
_exptl_absorpt_correction_T_min 0.655
_exptl_absorpt_correction_type 'empirical (Walker & Stuart, 1983)'
_exptl_crystal_colour colourless
_exptl_crystal_density_diffrn 1.36
_exptl_crystal_density_meas 1.37
_exptl_crystal_density_method 'flotation in bromobenzene/ethanol'
_exptl_crystal_description prism
_exptl_crystal_size_max 0.5
_exptl_crystal_size_mid 0.4
_exptl_crystal_size_min 0.3
_refine_diff_density_max 0.2
_refine_diff_density_min -0.2
_refine_ls_extinction_method none
_refine_ls_goodness_of_fit_obs 1.67
_refine_ls_hydrogen_treatment noref
_refine_ls_number_parameters 190
_refine_ls_number_reflns 2394
_refine_ls_R_factor_obs 0.032
_refine_ls_shift/esd_max 0.004
_refine_ls_structure_factor_coef F
_refine_ls_weighting_scheme unit
_refine_ls_wR_factor_obs 0.033
_reflns_number_observed 2394
_reflns_number_total 2515
_reflns_observed_criterion I>=3\s(I)
_cod_data_source_file ab1103.cif
_cod_data_source_block ab1103_structure_1_of_1
_cod_depositor_comments
;
 Updating space group information and adding the symmetry operation list.

 Antanas Vaitkus,
 2018-06-18
;
_cod_database_code 2010073

loop_
_space_group_symop_id
_space_group_symop_operation_xyz
1 x,y,z
2 -x+1/2,-y,z+1/2
3 x+1/2,-y+1/2,-z
4 -x,y+1/2,-z+1/2

loop_
_atom_site_label
_atom_site_fract_x
_atom_site_fract_y
_atom_site_fract_z
_atom_site_U_iso_or_equiv
S1 .92022(7) .17050(3) .95164(9) .0413(2)
S31 .64341(6) -0.05540(4) .91507(12) .0486(2)
N3 .8163(2) .04400(10) .9032(3) .0338(6)
N21 1.0266(2) .03670(10) .9473(3) .0392(6)
N31 .8838(2) -.07460(10) .9103(3) .0388(6)
C2 .9305(2) .07490(10) .9342(3) .0342(6)
C4 .7172(2) .09720(10) .8937(4) .0422(8)
C5 .7736(3) .1695(2) .8462(4) .0507(9)
C6 1.1413(2) .06730(10) .9842(3) .0355(7)
C7 1.2382(3) .0445(2) .8817(4) .0466(8)
C8 1.3538(3) .0691(2) .9179(5) .0568(10)
C9 1.3730(3) .1165(2) 1.0607(5) .0579(10)
C10 1.2776(3) .1384(2) 1.1632(5) .0520(10)
C11 1.1608(3) .1139(2) 1.1279(4) .0436(8)
C12 .8857(2) -.15140(10) .9199(3) .0341(6)
C13 .9780(3) -.1829(2) 1.0201(4) .0453(8)
C14 .9876(3) -.2587(2) 1.0298(4) .0522(9)
C15 .9069(3) -.30190(10) .9396(4) .0492(9)
C16 .8166(3) -.2706(2) .8383(4) .0458(8)
C17 .8048(3) -.19560(10) .8282(4) .0390(7)
C31 .7876(2) -.02970(10) .9084(3) .0344(6)
H31 .965 -.050 .905 .038
H41 .667 .099 1.008 .043
H42 .650 .082 .809 .043
H51 .720 .210 .880 .050
H52 .770 .180 .710 .050
H7 1.224 .009 .779 .046
H8 1.424 .053 .840 .056
H9 1.458 .135 1.088 .057
H10 1.291 .173 1.268 .053
H11 1.090 .131 1.205 .044
H13 1.039 -.150 1.085 .046
H14 1.054 -.282 1.103 .053
H15 .914 -.357 .948 .049
H16 .758 -.303 .770 .046
H17 .735 -.173 .755 .039

loop_
_geom_angle_atom_site_label_1
_geom_angle_atom_site_label_2
_geom_angle_atom_site_label_3
_geom_angle
_geom_angle_publ_flag
C2 S1 C5 90.80(10) yes
C2 N3 C31 126.4(2) yes
C2 N21 C6 122.7(2) yes
N3 C2 N21 122.5(2) yes
S1 C2 N3 110.90(10) yes
S1 C5 C4 106.0(2) yes
N21 C6 C7 117.6(2) yes
C6 C7 C8 120.4(2) yes
C8 C9 C10 119.8(3) yes
C6 C11 C10 119.2(2) yes
N31 C12 C13 116.9(2) yes
C12 C13 C14 119.8(2) yes
C14 C15 C16 119.8(2) yes
C12 C17 C16 119.5(2) yes
S31 C31 N31 125.60(10) yes
C4 N3 C31 118.7(2) yes
C2 N3 C4 114.00(10) yes
C12 N31 C31 128.6(2) yes
S1 C2 N21 126.50(10) yes
N3 C4 C5 106.9(2) yes
N21 C6 C11 122.3(2) yes
C7 C6 C11 119.7(2) yes
C7 C8 C9 119.6(2) yes
C9 C10 C11 120.9(3) yes
N31 C12 C17 123.2(3) yes
C13 C12 C17 119.6(2) yes
C13 C14 C15 120.1(2) yes
C15 C16 C17 120.9(2) yes
N3 C31 N31 114.6(2) yes
S31 C31 N3 119.60(10) yes

loop_
_geom_bond_atom_site_label_1
_geom_bond_atom_site_label_2
_geom_bond_distance
_geom_bond_publ_flag
S1 C2 1.764(2) yes
N3 C2 1.402(3) yes
N3 C31 1.390(3) yes
N21 C6 1.413(3) yes
N31 C31 1.344(3) yes
C6 C7 1.381(3) yes
C7 C8 1.381(4) yes
C9 C10 1.363(4) yes
C12 C13 1.389(3) yes
C13 C14 1.398(4) yes
C15 C16 1.377(4) yes
S31 C31 1.661(2) yes
N3 C4 1.468(3) yes
N21 C2 1.276(3) yes
N31 C12 1.414(3) yes
C4 C5 1.509(4) yes
C6 C11 1.389(3) yes
C8 C9 1.393(5) yes
C10 C11 1.391(4) yes
C12 C17 1.388(3) yes
C14 C15 1.371(4) yes
C16 C17 1.387(3) yes
H31 N31 1.002(2) no
H41 C4 1.017(3) no
H42 C4 1.016(3) no
H51 C5 0.983(3) no
H52 C5 1.036(3) no
H7 C7 1.018(3) no
H8 C8 1.014(3) no
H9 C9 1.019(3) no
H10 C10 1.026(3) no
H11 C11 1.020(3) no
H13 C13 1.023(3) no
H14 C14 1.012(3) no
H15 C15 1.017(3) no
H16 C16 1.022(3) no
H17 C17 1.031(3) no
S1 C5 1.801(3) yes
